data_7228178
loop_
_publ_author_name
'Cai, Songliang'
'He, Zi-Hao'
'Wu, Wan-Hua'
'Liu, Fang-Xiu'
'Huang, Xiao-Ling'
'Zheng, Shengrun'
'Fan, Jun'
'Zhang, Wei-Guang'

_publ_section_title
;
 A series of alkaline earth metal coordination polymers constructed from
 two newly designed imidazole-based dicarboxylate ligands containing
 pyridinylmethyl group
;
_journal_name_full CrystEngComm
_journal_paper_doi 10.1039/C7CE00568G
_journal_year 2017
_chemical_formula_moiety 'C28 H30 N8 O10 Sr, H2 O'
_chemical_formula_sum 'C28 H32 N8 O11 Sr'
_chemical_formula_weight 744.23
_space_group_crystal_system tetragonal
_space_group_IT_number 96
_space_group_name_Hall 'P 4nw 2abw'
_space_group_name_H-M_alt 'P 43 21 2'
_symmetry_space_group_name_Hall 'P 4nw 2abw'
_symmetry_space_group_name_H-M 'P 43 21 2'
_atom_sites_solution_hydrogens mixed
_audit_creation_method SHELXL-2014/7
_audit_update_record
;
2017-03-23 deposited with the CCDC.
2017-05-03 downloaded from the CCDC.
;
_cell_angle_alpha 90
_cell_angle_beta 90
_cell_angle_gamma 90
_cell_formula_units_Z 4
_cell_length_a 14.200(2)
_cell_length_b 14.200(2)
_cell_length_c 17.207(3)
_cell_measurement_reflns_used 2254
_cell_measurement_temperature 298(2)
_cell_measurement_theta_max 18.82
_cell_measurement_theta_min 2.35
_cell_volume 3469.6(9)
_computing_cell_refinement 'Bruker SAINT'
_computing_data_collection 'Bruker APEX2'
_computing_data_reduction 'Bruker SAINT'
_computing_molecular_graphics 'Bruker SHELXTL'
_computing_publication_material 'Bruker SHELXTL'
_computing_structure_refinement 'SHELXL-2014/7 (Sheldrick, 2014)'
_computing_structure_solution 'SHELXS-97 (Sheldrick, 2008)'
_diffrn_ambient_temperature 298(2)
_diffrn_measured_fraction_theta_full 1.000
_diffrn_measured_fraction_theta_max 1.000
_diffrn_measurement_device_type 'Bruker APEX-II CCD'
_diffrn_measurement_method '\f and \w scans'
_diffrn_radiation_type MoK\a
_diffrn_radiation_wavelength 0.71073
_diffrn_reflns_av_R_equivalents 0.0919
_diffrn_reflns_av_unetI/netI 0.0823
_diffrn_reflns_Laue_measured_fraction_full 1.000
_diffrn_reflns_Laue_measured_fraction_max 1.000
_diffrn_reflns_limit_h_max 15
_diffrn_reflns_limit_h_min -17
_diffrn_reflns_limit_k_max 17
_diffrn_reflns_limit_k_min -15
_diffrn_reflns_limit_l_max 21
_diffrn_reflns_limit_l_min -17
_diffrn_reflns_number 18907
_diffrn_reflns_point_group_measured_fraction_full 1.000
_diffrn_reflns_point_group_measured_fraction_max 1.000
_diffrn_reflns_theta_full 25.242
_diffrn_reflns_theta_max 25.993
_diffrn_reflns_theta_min 1.859
_diffrn_source 'fine-focus sealed tube'
_exptl_absorpt_coefficient_mu 1.621
_exptl_absorpt_correction_T_max 0.7376
_exptl_absorpt_correction_T_min 0.6597
_exptl_absorpt_correction_type multi-scan
_exptl_absorpt_process_details 'SADABS(sheldrick, 2008)'
_exptl_crystal_colour colorless
_exptl_crystal_density_diffrn 1.425
_exptl_crystal_density_method 'not measured'
_exptl_crystal_description block
_exptl_crystal_F_000 1528
_exptl_crystal_size_max 0.280
_exptl_crystal_size_mid 0.250
_exptl_crystal_size_min 0.200
_refine_diff_density_max 0.431
_refine_diff_density_min -0.306
_refine_diff_density_rms 0.076
_refine_ls_abs_structure_details
;
 Flack x determined using 827 quotients [(I+)-(I-)]/[(I+)+(I-)]
 (Parsons, Flack and Wagner, Acta Cryst. B69 (2013) 249-259).
;
_refine_ls_abs_structure_Flack 0.016(9)
_refine_ls_extinction_method none
_refine_ls_goodness_of_fit_ref 1.061
_refine_ls_hydrogen_treatment constr
_refine_ls_matrix_type full
_refine_ls_number_parameters 221
_refine_ls_number_reflns 3421
_refine_ls_number_restraints 162
_refine_ls_restrained_S_all 1.089
_refine_ls_R_factor_all 0.0834
_refine_ls_R_factor_gt 0.0536
_refine_ls_shift/su_max 0.000
_refine_ls_shift/su_mean 0.000
_refine_ls_structure_factor_coef Fsqd
_refine_ls_weighting_details 'w=1/[\s^2^(Fo^2^)+(0.0752P)^2^] where P=(Fo^2^+2Fc^2^)/3'
_refine_ls_weighting_scheme calc
_refine_ls_wR_factor_gt 0.1314
_refine_ls_wR_factor_ref 0.1457
_reflns_Friedel_coverage 0.703
_reflns_Friedel_fraction_full 1.000
_reflns_Friedel_fraction_max 0.999
_reflns_number_gt 2529
_reflns_number_total 3421
_reflns_threshold_expression 'I > 2\s(I)'
_cod_data_source_file c7ce00568g2.cif
_cod_data_source_block 7
_cod_original_cell_volume 3469.4(12)
_cod_database_code 7228178
_shelx_shelxl_version_number 2014/7
_shelx_space_group_comment
;
The symmetry employed for this shelxl refinement is uniquely defined
by the following loop, which should always be used as a source of
symmetry information in preference to the above space-group names.
They are only intended as comments.
;
_shelx_estimated_absorpt_t_min 0.660
_shelx_estimated_absorpt_t_max 0.738

loop_
_space_group_symop_operation_xyz
'x, y, z'
'-x, -y, z+1/2'
'-y+1/2, x+1/2, z+3/4'
'y+1/2, -x+1/2, z+1/4'
'-x+1/2, y+1/2, -z+3/4'
'x+1/2, -y+1/2, -z+1/4'
'y, x, -z'
'-y, -x, -z+1/2'

loop_
_atom_site_label
_atom_site_type_symbol
_atom_site_fract_x
_atom_site_fract_y
_atom_site_fract_z
_atom_site_U_iso_or_equiv
_atom_site_adp_type
_atom_site_occupancy
_atom_site_site_symmetry_order
_atom_site_calc_flag
_atom_site_refinement_flags_posn
_atom_site_refinement_flags_adp
_atom_site_refinement_flags_occupancy
Sr1 Sr 0.61013(4) 0.61013(4) 0.0000 0.0356(3) Uani 1 2 d S T P
C1 C 0.6602(5) 0.7766(5) 0.1441(4) 0.0385(17) Uani 1 1 d . U .
C3 C 0.8385(5) 0.7603(5) 0.1674(5) 0.0424(17) Uani 1 1 d . U .
C2 C 0.7550(5) 0.7356(5) 0.1330(4) 0.0354(16) Uani 1 1 d . U .
C4 C 0.8643(5) 0.8238(6) 0.2327(5) 0.053(2) Uani 1 1 d . U .
C5 C 0.8618(5) 0.6487(5) 0.0826(4) 0.0386(17) Uani 1 1 d . U .
N1 N 0.7708(4) 0.6664(4) 0.0797(3) 0.0367(14) Uani 1 1 d . . .
N2 N 0.9046(4) 0.7048(4) 0.1338(3) 0.0430(15) Uani 1 1 d . . .
H2 H 0.9639 0.7055 0.1438 0.052 Uiso 1 1 calc R U .
C6 C 0.9137(6) 0.5738(6) 0.0363(5) 0.049(2) Uani 1 1 d . U .
H6A H 0.8776 0.5582 -0.0098 0.059 Uiso 1 1 calc R U .
H6B H 0.9741 0.5985 0.0196 0.059 Uiso 1 1 calc R U .
C7 C 0.9291(6) 0.4861(6) 0.0835(5) 0.056(2) Uani 1 1 d . U .
C9 C 1.0279(9) 0.3638(8) 0.1329(7) 0.093(3) Uani 1 1 d . U .
H9 H 1.0872 0.3363 0.1369 0.111 Uiso 1 1 calc R U .
N3 N 0.8626(7) 0.3609(7) 0.1670(6) 0.103(3) Uani 1 1 d . . .
C11 C 0.8566(7) 0.4414(7) 0.1240(6) 0.072(3) Uani 1 1 d . U .
H11 H 0.7975 0.4695 0.1213 0.087 Uiso 1 1 calc R U .
C8 C 1.0159(7) 0.4464(8) 0.0899(6) 0.076(3) Uani 1 1 d . U .
H8 H 1.0674 0.4742 0.0657 0.092 Uiso 1 1 calc R U .
C10 C 0.9520(10) 0.3236(9) 0.1690(7) 0.097(3) Uani 1 1 d . U .
H10 H 0.9613 0.2679 0.1965 0.116 Uiso 1 1 calc R U .
O3 O 0.7988(4) 0.8798(6) 0.2576(5) 0.092(3) Uani 1 1 d . . .
H3 H 0.7506 0.8713 0.2324 0.138 Uiso 1 1 calc R U .
O4 O 0.9457(4) 0.8249(5) 0.2582(4) 0.0634(16) Uani 1 1 d . . .
O1 O 0.5949(3) 0.7442(4) 0.1043(3) 0.0456(13) Uani 1 1 d . . .
O2 O 0.6492(3) 0.8412(4) 0.1930(4) 0.0636(17) Uani 1 1 d . . .
O5 O 0.5106(6) 0.5327(6) 0.1047(5) 0.113(3) Uani 1 1 d . . .
N4 N 0.4257(11) 0.4301(10) 0.1814(8) 0.147(4) Uani 1 1 d . U .
C12 C 0.5086(13) 0.4568(11) 0.1429(9) 0.139(5) Uani 1 1 d . U .
H12 H 0.5618 0.4188 0.1456 0.167 Uiso 1 1 calc R U .
C13 C 0.4376(13) 0.3424(13) 0.2293(10) 0.176(6) Uani 1 1 d . U .
H13A H 0.4029 0.2918 0.2060 0.263 Uiso 1 1 calc R U .
H13B H 0.4144 0.3535 0.2809 0.263 Uiso 1 1 calc R U .
H13C H 0.5031 0.3260 0.2317 0.263 Uiso 1 1 calc R U .
C14 C 0.3406(14) 0.4935(14) 0.1856(12) 0.191(8) Uani 1 1 d . U .
H14A H 0.3249 0.5050 0.2391 0.286 Uiso 1 1 calc R U .
H14B H 0.2884 0.4636 0.1601 0.286 Uiso 1 1 calc R U .
H14C H 0.3543 0.5522 0.1603 0.286 Uiso 1 1 calc R U .
O1W O 0.6788(11) 0.3212(11) 0.2500 0.280(13) Uani 1 2 d S T P
H1WB H 0.7356 0.3411 0.2617 0.336 Uiso 1 1 d R U .

loop_
_atom_site_aniso_label
_atom_site_aniso_U_11
_atom_site_aniso_U_22
_atom_site_aniso_U_33
_atom_site_aniso_U_23
_atom_site_aniso_U_13
_atom_site_aniso_U_12
Sr1 0.0326(3) 0.0326(3) 0.0417(5) -0.0037(3) 0.0037(3) -0.0002(5)
C1 0.031(4) 0.037(4) 0.047(4) -0.004(3) 0.002(3) -0.001(3)
C3 0.027(3) 0.046(4) 0.054(4) -0.007(3) 0.002(3) -0.003(3)
C2 0.029(3) 0.037(4) 0.040(3) -0.005(3) 0.004(3) -0.004(3)
C4 0.032(4) 0.062(5) 0.066(5) -0.022(4) 0.003(3) 0.001(3)
C5 0.036(4) 0.038(4) 0.042(4) -0.002(3) 0.001(3) 0.004(3)
N1 0.025(3) 0.037(3) 0.049(4) -0.005(3) -0.001(3) 0.005(3)
N2 0.028(3) 0.052(4) 0.049(4) -0.006(3) 0.002(3) 0.008(3)
C6 0.046(4) 0.052(4) 0.050(4) -0.011(3) -0.003(3) 0.007(3)
C7 0.052(4) 0.047(4) 0.068(4) -0.013(4) -0.009(4) 0.012(4)
C9 0.087(6) 0.089(6) 0.103(6) 0.012(5) -0.018(5) 0.033(5)
N3 0.102(8) 0.073(7) 0.134(8) 0.024(6) -0.017(6) 0.004(5)
C11 0.056(5) 0.067(5) 0.094(6) 0.007(5) -0.002(5) 0.008(4)
C8 0.062(5) 0.079(6) 0.089(6) 0.001(5) -0.005(5) 0.013(5)
C10 0.105(7) 0.075(6) 0.111(7) 0.009(6) -0.022(6) 0.027(6)
O3 0.036(3) 0.120(6) 0.120(6) -0.079(6) -0.009(4) 0.008(4)
O4 0.037(3) 0.087(4) 0.067(4) -0.021(4) -0.004(3) -0.008(3)
O1 0.030(3) 0.053(3) 0.054(3) -0.012(3) 0.000(2) 0.000(2)
O2 0.036(3) 0.070(4) 0.085(4) -0.041(3) -0.004(3) 0.011(3)
O5 0.138(8) 0.090(6) 0.111(6) 0.019(5) 0.062(6) -0.005(5)
N4 0.163(8) 0.132(7) 0.145(7) 0.021(6) 0.059(7) -0.024(6)
C12 0.161(9) 0.126(9) 0.131(8) 0.004(7) 0.053(7) -0.019(8)
C13 0.240(15) 0.129(11) 0.158(12) 0.027(10) 0.071(12) -0.046(11)
C14 0.152(13) 0.195(14) 0.225(15) 0.072(13) 0.036(12) 0.036(12)
O1W 0.222(14) 0.222(14) 0.40(3) 0.09(2) 0.09(2) 0.04(2)

loop_
_atom_type_symbol
_atom_type_description
_atom_type_scat_dispersion_real
_atom_type_scat_dispersion_imag
_atom_type_scat_source
C C 0.0033 0.0016 'International Tables Vol C Tables 4.2.6.8 and 6.1.1.4'
H H 0.0000 0.0000 'International Tables Vol C Tables 4.2.6.8 and 6.1.1.4'
N N 0.0061 0.0033 'International Tables Vol C Tables 4.2.6.8 and 6.1.1.4'
O O 0.0106 0.0060 'International Tables Vol C Tables 4.2.6.8 and 6.1.1.4'
Sr Sr -1.5307 3.2498 'International Tables Vol C Tables 4.2.6.8 and 6.1.1.4'

loop_
_geom_angle_atom_site_label_1
_geom_angle_atom_site_label_2
_geom_angle_atom_site_label_3
_geom_angle
_geom_angle_site_symmetry_1
_geom_angle_site_symmetry_3
O4 Sr1 O4 133.2(3) 6_465 3_644
O4 Sr1 O5 71.5(3) 6_465 .
O4 Sr1 O5 76.2(2) 3_644 .
O4 Sr1 O5 76.2(2) 6_465 7
O4 Sr1 O5 71.5(3) 3_644 7
O5 Sr1 O5 91.2(4) . 7
O4 Sr1 O1 72.30(17) 6_465 .
O4 Sr1 O1 131.69(18) 3_644 .
O5 Sr1 O1 77.5(2) . .
O5 Sr1 O1 148.5(2) 7 .
O4 Sr1 O1 131.69(18) 6_465 7
O4 Sr1 O1 72.30(17) 3_644 7
O5 Sr1 O1 148.5(2) . 7
O5 Sr1 O1 77.5(2) 7 7
O1 Sr1 O1 125.9(2) . 7
O4 Sr1 N1 133.18(17) 6_465 .
O4 Sr1 N1 86.4(2) 3_644 .
O5 Sr1 N1 103.4(3) . .
O5 Sr1 N1 149.9(2) 7 .
O1 Sr1 N1 61.42(16) . .
O1 Sr1 N1 76.46(17) 7 .
O4 Sr1 N1 86.4(2) 6_465 7
O4 Sr1 N1 133.18(17) 3_644 7
O5 Sr1 N1 149.9(2) . 7
O5 Sr1 N1 103.4(3) 7 7
O1 Sr1 N1 76.46(17) . 7
O1 Sr1 N1 61.42(16) 7 7
N1 Sr1 N1 76.8(3) . 7
O1 C1 O2 123.3(7) . .
O1 C1 C2 117.5(6) . .
O2 C1 C2 119.2(7) . .
N2 C3 C2 105.4(6) . .
N2 C3 C4 120.3(7) . .
C2 C3 C4 134.0(7) . .
N1 C2 C3 109.4(6) . .
N1 C2 C1 121.4(6) . .
C3 C2 C1 129.1(7) . .
O4 C4 O3 123.1(8) . .
O4 C4 C3 120.4(7) . .
O3 C4 C3 116.4(7) . .
N1 C5 N2 111.0(6) . .
N1 C5 C6 126.2(7) . .
N2 C5 C6 122.9(6) . .
C5 N1 C2 105.9(6) . .
C5 N1 Sr1 140.2(5) . .
C2 N1 Sr1 113.9(4) . .
C5 N2 C3 108.3(6) . .
C5 N2 H2 125.8 . .
C3 N2 H2 125.8 . .
C7 C6 C5 111.6(7) . .
C7 C6 H6A 109.3 . .
C5 C6 H6A 109.3 . .
C7 C6 H6B 109.3 . .
C5 C6 H6B 109.3 . .
H6A C6 H6B 108.0 . .
C8 C7 C11 116.0(9) . .
C8 C7 C6 121.3(9) . .
C11 C7 C6 122.6(8) . .
C10 C9 C8 119.6(11) . .
C10 C9 H9 120.2 . .
C8 C9 H9 120.2 . .
C11 N3 C10 113.3(11) . .
N3 C11 C7 127.2(9) . .
N3 C11 H11 116.4 . .
C7 C11 H11 116.4 . .
C7 C8 C9 120.1(11) . .
C7 C8 H8 119.9 . .
C9 C8 H8 119.9 . .
C9 C10 N3 123.6(11) . .
C9 C10 H10 118.2 . .
N3 C10 H10 118.2 . .
C4 O3 H3 109.5 . .
C4 O4 Sr1 148.5(6) . 4_565
C1 O1 Sr1 125.8(4) . .
C12 O5 Sr1 138.8(10) . .
C12 N4 C13 112.9(16) . .
C12 N4 C14 122.3(14) . .
C13 N4 C14 123.9(13) . .
O5 C12 N4 119.7(16) . .
O5 C12 H12 120.1 . .
N4 C12 H12 120.1 . .
N4 C13 H13A 109.5 . .
N4 C13 H13B 109.5 . .
H13A C13 H13B 109.5 . .
N4 C13 H13C 109.5 . .
H13A C13 H13C 109.5 . .
H13B C13 H13C 109.5 . .
N4 C14 H14A 109.5 . .
N4 C14 H14B 109.5 . .
H14A C14 H14B 109.5 . .
N4 C14 H14C 109.5 . .
H14A C14 H14C 109.5 . .
H14B C14 H14C 109.5 . .

loop_
_geom_bond_atom_site_label_1
_geom_bond_atom_site_label_2
_geom_bond_distance
_geom_bond_site_symmetry_2
Sr1 O4 2.515(5) 6_465
Sr1 O4 2.515(5) 3_644
Sr1 O5 2.539(7) .
Sr1 O5 2.539(7) 7
Sr1 O1 2.625(5) .
Sr1 O1 2.625(5) 7
Sr1 N1 2.779(5) .
Sr1 N1 2.779(5) 7
C1 O1 1.241(8) .
C1 O2 1.254(8) .
C1 C2 1.479(10) .
C3 N2 1.355(9) .
C3 C2 1.372(10) .
C3 C4 1.486(11) .
C2 N1 1.363(9) .
C4 O4 1.236(9) .
C4 O3 1.296(9) .
C5 N1 1.318(9) .
C5 N2 1.335(9) .
C5 C6 1.520(10) .
N2 H2 0.8600 .
C6 C7 1.502(12) .
C6 H6A 0.9700 .
C6 H6B 0.9700 .
C7 C8 1.361(13) .
C7 C11 1.397(13) .
C9 C10 1.370(17) .
C9 C8 1.396(14) .
C9 H9 0.9300 .
N3 C11 1.365(13) .
N3 C10 1.375(14) .
C11 H11 0.9300 .
C8 H8 0.9300 .
C10 H10 0.9300 .
O3 H3 0.8200 .
O4 Sr1 2.515(5) 4_565
O5 C12 1.263(15) .
N4 C12 1.402(18) .
N4 C13 1.50(2) .
N4 C14 1.51(2) .
C12 H12 0.9300 .
C13 H13A 0.9600 .
C13 H13B 0.9600 .
C13 H13C 0.9600 .
C14 H14A 0.9600 .
C14 H14B 0.9600 .
C14 H14C 0.9600 .
O1W H1WB 0.8778 .

loop_
_geom_torsion_atom_site_label_1
_geom_torsion_atom_site_label_2
_geom_torsion_atom_site_label_3
_geom_torsion_atom_site_label_4
_geom_torsion
_geom_torsion_site_symmetry_4
N2 C3 C2 N1 0.0(8) .
C4 C3 C2 N1 -173.9(9) .
N2 C3 C2 C1 -176.5(7) .
C4 C3 C2 C1 9.7(15) .
O1 C1 C2 N1 1.6(10) .
O2 C1 C2 N1 -178.9(7) .
O1 C1 C2 C3 177.7(7) .
O2 C1 C2 C3 -2.8(12) .
N2 C3 C4 O4 -1.8(13) .
C2 C3 C4 O4 171.3(9) .
N2 C3 C4 O3 174.9(8) .
C2 C3 C4 O3 -12.0(15) .
N2 C5 N1 C2 -1.4(8) .
C6 C5 N1 C2 177.3(7) .
N2 C5 N1 Sr1 177.3(5) .
C6 C5 N1 Sr1 -4.1(13) .
C3 C2 N1 C5 0.9(8) .
C1 C2 N1 C5 177.6(7) .
C3 C2 N1 Sr1 -178.2(5) .
C1 C2 N1 Sr1 -1.4(8) .
N1 C5 N2 C3 1.4(9) .
C6 C5 N2 C3 -177.3(7) .
C2 C3 N2 C5 -0.8(8) .
C4 C3 N2 C5 174.0(7) .
N1 C5 C6 C7 -98.0(9) .
N2 C5 C6 C7 80.5(9) .
C5 C6 C7 C8 -128.7(9) .
C5 C6 C7 C11 50.4(11) .
C10 N3 C11 C7 0.6(17) .
C8 C7 C11 N3 -2.3(16) .
C6 C7 C11 N3 178.6(9) .
C11 C7 C8 C9 2.2(14) .
C6 C7 C8 C9 -178.7(9) .
C10 C9 C8 C7 -0.6(17) .
C8 C9 C10 N3 -1(2) .
C11 N3 C10 C9 1.2(18) .
O3 C4 O4 Sr1 -89.3(13) 4_565
C3 C4 O4 Sr1 87.2(12) 4_565
O2 C1 O1 Sr1 179.6(6) .
C2 C1 O1 Sr1 -0.9(9) .
Sr1 O5 C12 N4 -162.4(10) .
C13 N4 C12 O5 -175.3(14) .
C14 N4 C12 O5 -6(3) .
